data_4125657
loop_
_publ_author_name
'Jie, Kecheng'
'Liu, Ming'
'Zhou, Yujuan'
'Little, Marc A.'
'Bonakala, Satyanarayana'
'Chong, Samantha Y.'
'Stephenson, Andrew'
'Chen, Linjiang'
'Huang, Feihe'
'Cooper, Andrew I.'

_publ_section_title
;
 Styrene Purification by Guest-Induced Restructuring of Pillar[6]arene.
;
_journal_issue 8
_journal_name_full 'Journal of the American Chemical Society'
_journal_page_first 2908
_journal_page_last 2911
_journal_paper_doi 10.1021/jacs.6b13300
_journal_volume 139
_journal_year 2017
_chemical_formula_moiety 'C33 H42 O6, 0.5(C8 H8)'
_chemical_formula_sum 'C37 H46 O6'
_chemical_formula_weight 586.74
_space_group_crystal_system triclinic
_space_group_IT_number 2
_space_group_name_Hall '-P 1'
_space_group_name_H-M_alt 'P -1'
_symmetry_space_group_name_Hall '-P 1'
_symmetry_space_group_name_H-M 'P -1'
_atom_sites_solution_hydrogens geom
_atom_sites_solution_primary direct
_audit_creation_date 2016-09-29
_audit_creation_method
;
Olex2 1.2-beta
(compiled 2016.09.09 svn.r3337 for OlexSys, GUI svn.r5227)
;
_cell_angle_alpha 95.142(6)
_cell_angle_beta 94.750(7)
_cell_angle_gamma 102.165(6)
_cell_formula_units_Z 2
_cell_length_a 10.7372(9)
_cell_length_b 11.7516(8)
_cell_length_c 13.5410(11)
_cell_measurement_reflns_used 2672
_cell_measurement_temperature 170.0
_cell_measurement_theta_max 29.3161
_cell_measurement_theta_min 2.9131
_cell_volume 1654.4(2)
_computing_cell_refinement
;
CrysAlisPro, Agilent Technologies,
Version 1.171.35.11 (release 16-05-2011 CrysAlis171 .NET)
(compiled May 16 2011,17:55:39)
;
_computing_data_collection
;
CrysAlisPro, Agilent Technologies,
Version 1.171.35.11 (release 16-05-2011 CrysAlis171 .NET)
(compiled May 16 2011,17:55:39)
;
_computing_data_reduction
;
CrysAlisPro, Agilent Technologies,
Version 1.171.35.11 (release 16-05-2011 CrysAlis171 .NET)
(compiled May 16 2011,17:55:39)
;
_computing_molecular_graphics 'Olex2 (Dolomanov et al., 2009)'
_computing_publication_material 'Olex2 (Dolomanov et al., 2009)'
_computing_structure_refinement 'ShelXL (Sheldrick, 2015)'
_computing_structure_solution 'ShelXS (Sheldrick, 2008)'
_diffrn_ambient_temperature 170.0
_diffrn_detector_area_resol_mean 10.3592
_diffrn_measured_fraction_theta_full 0.992
_diffrn_measured_fraction_theta_max 0.991
_diffrn_measurement_details
;
#__ type_ start__ end____ width___ exp.time_
  1 omega  -20.00   66.00   1.0000   40.0000
omega____ theta____ kappa____ phi______ frames
    -       10.7652   77.0000    0.0000 86

#__ type_ start__ end____ width___ exp.time_
  2 omega  -67.00   38.00   1.0000   40.0000
omega____ theta____ kappa____ phi______ frames
    -       10.7652  -77.0000 -120.0000 105

#__ type_ start__ end____ width___ exp.time_
  3 omega  -46.00   40.00   1.0000   40.0000
omega____ theta____ kappa____ phi______ frames
    -      -12.7183   77.0000  120.0000 86
;
_diffrn_measurement_device_type 'Xcalibur, Atlas, Gemini ultra'
_diffrn_measurement_method '\w scans'
_diffrn_orient_matrix_UB_11 0.0390414000
_diffrn_orient_matrix_UB_12 -0.0006052000
_diffrn_orient_matrix_UB_13 0.0447618000
_diffrn_orient_matrix_UB_21 0.0431560000
_diffrn_orient_matrix_UB_22 0.0509392000
_diffrn_orient_matrix_UB_23 -0.0105895000
_diffrn_orient_matrix_UB_31 -0.0350770000
_diffrn_orient_matrix_UB_32 0.0355496000
_diffrn_orient_matrix_UB_33 0.0260920000
_diffrn_radiation_monochromator graphite
_diffrn_radiation_type MoK\a
_diffrn_radiation_wavelength 0.71073
_diffrn_reflns_av_R_equivalents 0.0665
_diffrn_reflns_av_unetI/netI 0.1225
_diffrn_reflns_Laue_measured_fraction_full 0.992
_diffrn_reflns_Laue_measured_fraction_max 0.991
_diffrn_reflns_limit_h_max 12
_diffrn_reflns_limit_h_min -13
_diffrn_reflns_limit_k_max 14
_diffrn_reflns_limit_k_min -12
_diffrn_reflns_limit_l_max 11
_diffrn_reflns_limit_l_min -16
_diffrn_reflns_number 10790
_diffrn_reflns_point_group_measured_fraction_full 0.992
_diffrn_reflns_point_group_measured_fraction_max 0.991
_diffrn_reflns_theta_full 26.000
_diffrn_reflns_theta_max 26.371
_diffrn_reflns_theta_min 2.919
_diffrn_source 'Enhance (Mo) X-ray Source'
_exptl_absorpt_coefficient_mu 0.078
_exptl_absorpt_correction_T_max 1.00000
_exptl_absorpt_correction_T_min 0.80513
_exptl_absorpt_correction_type multi-scan
_exptl_absorpt_process_details
;
CrysAlisPro, Agilent Technologies,
Version 1.171.35.11 (release 16-05-2011 CrysAlis171 .NET)
(compiled May 16 2011,17:55:39)
Empirical absorption correction using spherical harmonics,
 implemented in SCALE3 ABSPACK scaling algorithm.
;
_exptl_crystal_colour colourless
_exptl_crystal_colour_primary colourless
_exptl_crystal_density_diffrn 1.178
_exptl_crystal_description block
_exptl_crystal_F_000 632
_refine_diff_density_max 0.655
_refine_diff_density_min -0.453
_refine_diff_density_rms 0.068
_refine_ls_extinction_method none
_refine_ls_goodness_of_fit_ref 1.028
_refine_ls_hydrogen_treatment constr
_refine_ls_matrix_type full
_refine_ls_number_parameters 418
_refine_ls_number_reflns 6716
_refine_ls_number_restraints 103
_refine_ls_restrained_S_all 1.048
_refine_ls_R_factor_all 0.1798
_refine_ls_R_factor_gt 0.1055
_refine_ls_shift/su_max 0.003
_refine_ls_shift/su_mean 0.000
_refine_ls_structure_factor_coef Fsqd
_refine_ls_weighting_details 'w=1/[\s^2^(Fo^2^)+(0.1079P)^2^+2.0228P] where P=(Fo^2^+2Fc^2^)/3'
_refine_ls_weighting_scheme calc
_refine_ls_wR_factor_gt 0.2429
_refine_ls_wR_factor_ref 0.2957
_reflns_Friedel_coverage 0.000
_reflns_number_gt 3369
_reflns_number_total 6716
_reflns_threshold_expression 'I > 2\s(I)'
_cod_data_source_file ja6b13300_si_006.cif
_cod_data_source_block 160523_p6_benyixi_lt
_cod_database_code 4125657
_chemical_oxdiff_formula 'c10 h10 n2 o8'
_shelx_space_group_comment
;
The symmetry employed for this shelxl refinement is uniquely defined
by the following loop, which should always be used as a source of
symmetry information in preference to the above space-group names.
They are only intended as comments.
;
_reflns_odcompleteness_completeness 99.11
_reflns_odcompleteness_iscentric 1
_reflns_odcompleteness_theta 26.32
_olex2_refinement_description
;
1. Fixed Uiso
 At 1.2 times of:
  All C(H) groups, All C(H,H) groups
 At 1.5 times of:
  All C(H,H,H) groups
2. Restrained distances
 C40-C46
 1.5 with sigma of 0.02
 C46-C47
 1.4 with sigma of 0.02
 C40-C47
 2.5 with sigma of 0.02
 C45-C46 \\sim C46-C41
 with sigma of 0.02
3. Uiso/Uaniso restraints and constraints
Uanis(C40) \\sim Ueq, Uanis(C41) \\sim Ueq, Uanis(C45) \\sim Ueq, Uanis(C46)
\\sim Ueq, Uanis(C47) \\sim Ueq: with sigma of 0.01 and sigma for terminal
atoms of 0.02
Uanis(C41) \\sim Ueq, Uanis(C40) \\sim Ueq, Uanis(C42) \\sim Ueq, Uanis(C45)
\\sim Ueq, Uanis(C46) \\sim Ueq, Uanis(C43) \\sim Ueq, Uanis(C47) \\sim Ueq,
Uanis(C44) \\sim Ueq: with sigma of 0.01 and sigma for terminal atoms of 0.01
4. Rigid body (RIGU) restrains
 C40, C41, C45, C46, C47
 with sigma for 1-2 distances of 0.004 and sigma for 1-3 distances of 0.004
 C40, C41, C42, C43, C44, C45, C46, C47
 with sigma for 1-2 distances of 0.004 and sigma for 1-3 distances of 0.004
5. Others
 Fixed Sof: C41(0.5) H41(0.5) C40(0.5) C45(0.5) H45(0.5) C44(0.5) H44(0.5)
 C43(0.5) H43(0.5) C42(0.5) H42(0.5) C46(0.5) H46(0.5) C47(0.5) H47A(0.5)
 H47B(0.5)
6.a Secondary CH2 refined with riding coordinates:
 C3(H3A,H3B), C8(H8A,H8B), C12(H12A,H12B), C17(H17A,H17B), C26(H26A,H26B),
 C30(H30A,H30B), C31(H31A,H31B), C35(H35A,H35B), C37(H37A,H37B)
6.b Aromatic/amide H refined with riding coordinates:
 C5(H5), C7(H7), C14(H14), C20(H20), C21(H21), C29(H29), C41(H41), C45(H45),
 C44(H44), C43(H43), C42(H42), C46(H46)
6.c Fitted hexagon refined as free rotating group:
 C41(C40,C45,C44,C43,C42)
6.d X=CH2 refined with riding coordinates:
 C47(H47A,H47B)
6.e Idealised Me refined as rotating group:
 C6(H6A,H6B,H6C), C23(H23A,H23B,H23C), C32(H32A,H32B,H32C), C36(H36A,H36B,
 H36C), C38(H38A,H38B,H38C), C39(H39A,H39B,H39C)
;
_shelx_shelxl_version_number 2014/7
_olex2_submission_special_instructions 'No special instructions were received'

loop_
_space_group_symop_operation_xyz
'x, y, z'
'-x, -y, -z'

loop_
_atom_site_label
_atom_site_type_symbol
_atom_site_fract_x
_atom_site_fract_y
_atom_site_fract_z
_atom_site_U_iso_or_equiv
_atom_site_adp_type
_atom_site_occupancy
_atom_site_site_symmetry_order
_atom_site_calc_flag
_atom_site_refinement_flags_posn
_atom_site_refinement_flags_adp
_atom_site_refinement_flags_occupancy
_atom_site_disorder_assembly
_atom_site_disorder_group
O1 O 0.5485(3) 0.8463(2) 0.3827(2) 0.0394(8) Uani 1 1 d . . . . .
O13 O 0.7639(3) 1.0254(3) 0.7643(2) 0.0432(8) Uani 1 1 d . . . . .
O19 O 0.7386(3) 0.8810(3) 0.1913(2) 0.0445(8) Uani 1 1 d . . . . .
O24 O 0.9348(3) 0.6044(2) 0.4464(3) 0.0438(8) Uani 1 1 d . . . . .
O28 O 0.5546(3) 0.6651(2) 0.6996(3) 0.0427(8) Uani 1 1 d . . . . .
O33 O 0.0753(3) 0.7044(2) 0.7989(3) 0.0449(9) Uani 1 1 d . . . . .
C2 C 0.5983(4) 0.8884(3) 0.4788(3) 0.0299(9) Uani 1 1 d . . . . .
C3 C 0.4239(4) 0.7721(4) 0.3676(4) 0.0432(11) Uani 1 1 d . . . . .
H3A H 0.3612 0.8142 0.3903 0.052 Uiso 1 1 calc R . . . .
H3B H 0.4212 0.7047 0.4045 0.052 Uiso 1 1 calc R . . . .
C4 C 0.7225(4) 0.9534(3) 0.4885(3) 0.0315(10) Uani 1 1 d . . . . .
C5 C 0.5329(4) 0.8684(3) 0.5625(3) 0.0311(10) Uani 1 1 d . . . . .
H5 H 0.4493 0.8243 0.5543 0.037 Uiso 1 1 calc R . . . .
C6 C 0.3956(6) 0.7336(5) 0.2579(4) 0.0649(16) Uani 1 1 d . . . . .
H6A H 0.3947 0.8007 0.2225 0.097 Uiso 1 1 calc GR . . . .
H6B H 0.3136 0.6803 0.2452 0.097 Uiso 1 1 calc GR . . . .
H6C H 0.4606 0.6952 0.2358 0.097 Uiso 1 1 calc GR . . . .
C7 C 0.7804(4) 0.9985(3) 0.5841(3) 0.0335(10) Uani 1 1 d . . . . .
H7 H 0.8645 1.0416 0.5921 0.040 Uiso 1 1 calc R . . . .
C8 C 0.7934(4) 0.9688(3) 0.3970(3) 0.0359(11) Uani 1 1 d . . . . .
H8A H 0.8737 1.0257 0.4146 0.043 Uiso 1 1 calc R . . . .
H8B H 0.7426 0.9989 0.3472 0.043 Uiso 1 1 calc R . . . .
C9 C 0.5896(4) 0.9124(3) 0.6570(3) 0.0304(10) Uani 1 1 d . . . . .
C10 C 0.7148(4) 0.9802(3) 0.6679(3) 0.0330(10) Uani 1 1 d . . . . .
C11 C 0.8207(4) 0.8538(3) 0.3532(3) 0.0284(9) Uani 1 1 d . . . . .
C12 C 0.5218(4) 0.8929(3) 0.7502(4) 0.0395(11) Uani 1 1 d . . . . .
H12A H 0.5854 0.8885 0.8041 0.047 Uiso 1 1 calc R . . . .
H12B H 0.4877 0.9612 0.7678 0.047 Uiso 1 1 calc R . . . .
C14 C 0.8727(4) 0.7850(3) 0.4156(3) 0.0349(10) Uani 1 1 d . . . . .
H14 H 0.8942 0.8128 0.4827 0.042 Uiso 1 1 calc R . . . .
C15 C 0.7897(4) 0.8117(3) 0.2526(3) 0.0328(10) Uani 1 1 d . . . . .
C16 C 0.4141(4) 0.7857(3) 0.7447(3) 0.0329(10) Uani 1 1 d . . . . .
C17 C 0.8842(5) 1.1054(5) 0.7790(4) 0.0610(16) Uani 1 1 d . . . . .
H17A H 0.8831 1.1704 0.7398 0.073 Uiso 1 1 calc R . . . .
H17B H 0.9513 1.0670 0.7594 0.073 Uiso 1 1 calc R . . . .
C18 C 0.8939(4) 0.6774(3) 0.3826(4) 0.0331(10) Uani 1 1 d . . . . .
C20 C 0.8129(4) 0.7038(3) 0.2191(4) 0.0360(11) Uani 1 1 d . . . . .
H20 H 0.7922 0.6760 0.1520 0.043 Uiso 1 1 calc R . . . .
C21 C 0.2936(4) 0.7968(3) 0.7711(3) 0.0335(10) Uani 1 1 d . . . . .
H21 H 0.2789 0.8710 0.7875 0.040 Uiso 1 1 calc R . . . .
C22 C 0.4319(4) 0.6739(3) 0.7195(3) 0.0347(10) Uani 1 1 d . . . . .
C23 C 0.9066(6) 1.1482(6) 0.8889(5) 0.083(2) Uani 1 1 d . . . . .
H23A H 0.9852 1.2064 0.9021 0.125 Uiso 1 1 calc GR . . . .
H23B H 0.9122 1.0836 0.9264 0.125 Uiso 1 1 calc GR . . . .
H23C H 0.8368 1.1816 0.9079 0.125 Uiso 1 1 calc GR . . . .
C25 C 0.8659(4) 0.6360(3) 0.2824(4) 0.0334(10) Uani 1 1 d . . . . .
C26 C 0.6847(5) 0.8271(5) 0.0922(4) 0.0532(13) Uani 1 1 d . . . . .
H26A H 0.6247 0.7538 0.0962 0.064 Uiso 1 1 calc R . . . .
H26B H 0.7521 0.8111 0.0532 0.064 Uiso 1 1 calc R . . . .
C27 C 0.1957(4) 0.6990(3) 0.7734(3) 0.0360(11) Uani 1 1 d . . . . .
C29 C 0.3339(4) 0.5756(3) 0.7209(4) 0.0365(11) Uani 1 1 d . . . . .
H29 H 0.3487 0.5015 0.7039 0.044 Uiso 1 1 calc R . . . .
C30 C 1.0226(4) 0.6562(4) 0.5323(4) 0.0438(12) Uani 1 1 d . . . . .
H30A H 1.0243 0.5988 0.5794 0.053 Uiso 1 1 calc R . . . .
H30B H 0.9936 0.7214 0.5648 0.053 Uiso 1 1 calc R . . . .
C31 C 0.8919(4) 0.5199(3) 0.2438(4) 0.0407(11) Uani 1 1 d . . . . .
H31A H 0.9702 0.5102 0.2798 0.049 Uiso 1 1 calc R . . . .
H31B H 0.9064 0.5219 0.1742 0.049 Uiso 1 1 calc R . . . .
C32 C 0.6178(7) 0.9101(5) 0.0444(4) 0.0739(18) Uani 1 1 d . . . . .
H32A H 0.5735 0.8733 -0.0187 0.111 Uiso 1 1 calc GR . . . .
H32B H 0.6794 0.9790 0.0341 0.111 Uiso 1 1 calc GR . . . .
H32C H 0.5573 0.9317 0.0868 0.111 Uiso 1 1 calc GR . . . .
C34 C 0.2145(4) 0.5867(3) 0.7473(3) 0.0364(11) Uani 1 1 d . . . . .
C35 C 0.5653(5) 0.5723(5) 0.6300(5) 0.0623(16) Uani 1 1 d . . . . .
H35A H 0.5037 0.5661 0.5721 0.075 Uiso 1 1 calc R . . . .
H35B H 0.5478 0.4991 0.6595 0.075 Uiso 1 1 calc R . . . .
C36 C 1.1545(5) 0.6983(5) 0.5035(5) 0.0577(15) Uani 1 1 d . . . . .
H36A H 1.1529 0.7557 0.4575 0.087 Uiso 1 1 calc GR . . . .
H36B H 1.1839 0.6335 0.4726 0.087 Uiso 1 1 calc GR . . . .
H36C H 1.2113 0.7329 0.5619 0.087 Uiso 1 1 calc GR . . . .
C37 C 0.0474(5) 0.8162(4) 0.8197(4) 0.0501(13) Uani 1 1 d . . . . .
H37A H 0.0578 0.8595 0.7621 0.060 Uiso 1 1 calc R . . . .
H37B H 0.1051 0.8605 0.8755 0.060 Uiso 1 1 calc R . . . .
C38 C 0.6981(6) 0.5957(5) 0.5997(5) 0.0730(19) Uani 1 1 d . . . . .
H38A H 0.7028 0.5402 0.5443 0.110 Uiso 1 1 calc GR . . . .
H38B H 0.7573 0.5884 0.6546 0.110 Uiso 1 1 calc GR . . . .
H38C H 0.7196 0.6736 0.5805 0.110 Uiso 1 1 calc GR . . . .
C39 C -0.0892(5) 0.7974(5) 0.8446(5) 0.0684(17) Uani 1 1 d . . . . .
H39A H -0.1459 0.7590 0.7871 0.103 Uiso 1 1 calc GR . . . .
H39B H -0.1089 0.8716 0.8641 0.103 Uiso 1 1 calc GR . . . .
H39C H -0.0999 0.7495 0.8984 0.103 Uiso 1 1 calc GR . . . .
C41 C 0.4867(16) 0.5970(13) -0.0664(12) 0.223(8) Uani 0.5 1 d D U P A -1
H41 H 0.5097 0.6501 -0.1122 0.268 Uiso 0.5 1 calc R . P A -1
C40 C 0.5677(12) 0.5247(15) -0.0389(13) 0.160(6) Uani 0.5 1 d DG U P A -1
C45 C 0.5332(12) 0.4454(12) 0.0295(12) 0.132(5) Uani 0.5 1 d DG U P A -1
H45 H 0.5875 0.3970 0.0479 0.158 Uiso 0.5 1 calc R . P A -1
C44 C 0.4177(13) 0.4383(11) 0.0705(10) 0.119(5) Uani 0.5 1 d G U P A -1
H44 H 0.3947 0.3852 0.1163 0.143 Uiso 0.5 1 calc R . P A -1
C43 C 0.3367(10) 0.5106(13) 0.0431(11) 0.147(6) Uani 0.5 1 d G U P A -1
H43 H 0.2594 0.5059 0.0705 0.177 Uiso 0.5 1 calc R . P A -1
C42 C 0.3712(13) 0.5900(12) -0.0254(12) 0.139(6) Uani 0.5 1 d G U P A -1
H42 H 0.3169 0.6384 -0.0437 0.166 Uiso 0.5 1 calc R . P A -1
C46 C 0.7019(16) 0.5383(16) -0.0781(14) 0.130(5) Uani 0.5 1 d D U P . .
H46 H 0.7331 0.5921 -0.1214 0.156 Uiso 0.5 1 calc R . P A .
C47 C 0.772(2) 0.457(2) -0.039(2) 0.197(9) Uani 0.5 1 d D U P A .
H47A H 0.7351 0.4052 0.0041 0.236 Uiso 0.5 1 calc R . P . .
H47B H 0.8534 0.4562 -0.0568 0.236 Uiso 0.5 1 calc R . P . .

loop_
_atom_site_aniso_label
_atom_site_aniso_U_11
_atom_site_aniso_U_22
_atom_site_aniso_U_33
_atom_site_aniso_U_23
_atom_site_aniso_U_13
_atom_site_aniso_U_12
O1 0.0328(17) 0.0487(17) 0.0312(19) 0.0006(14) 0.0020(14) -0.0014(13)
O13 0.0365(18) 0.0470(17) 0.035(2) -0.0023(14) 0.0055(15) -0.0141(13)
O19 0.054(2) 0.0420(17) 0.035(2) 0.0061(14) -0.0034(16) 0.0063(15)
O24 0.0416(19) 0.0341(16) 0.053(2) 0.0107(15) -0.0029(16) 0.0024(13)
O28 0.0306(17) 0.0374(16) 0.058(2) 0.0013(15) 0.0126(16) 0.0003(13)
O33 0.0356(18) 0.0372(16) 0.063(2) 0.0043(15) 0.0167(17) 0.0059(13)
C2 0.030(2) 0.0243(19) 0.032(3) 0.0009(17) -0.0004(19) 0.0002(16)
C3 0.035(3) 0.047(3) 0.043(3) 0.002(2) 0.004(2) -0.001(2)
C4 0.033(2) 0.0225(19) 0.037(3) 0.0029(18) 0.006(2) -0.0004(16)
C5 0.027(2) 0.0259(19) 0.035(3) -0.0019(18) 0.0016(19) -0.0026(16)
C6 0.050(3) 0.081(4) 0.048(4) -0.002(3) -0.008(3) -0.012(3)
C7 0.027(2) 0.027(2) 0.039(3) 0.0006(18) 0.003(2) -0.0075(16)
C8 0.032(2) 0.030(2) 0.041(3) 0.0055(19) 0.009(2) -0.0048(17)
C9 0.033(2) 0.0204(18) 0.037(3) 0.0043(17) 0.010(2) 0.0002(16)
C10 0.033(2) 0.030(2) 0.032(3) 0.0013(18) 0.003(2) -0.0006(17)
C11 0.021(2) 0.029(2) 0.032(3) 0.0062(18) 0.0056(18) -0.0037(15)
C12 0.039(3) 0.032(2) 0.040(3) -0.0007(19) 0.012(2) -0.0107(18)
C14 0.031(2) 0.032(2) 0.035(3) 0.0055(19) 0.004(2) -0.0079(17)
C15 0.030(2) 0.031(2) 0.036(3) 0.0104(19) 0.006(2) 0.0000(17)
C16 0.033(2) 0.033(2) 0.028(2) 0.0034(18) 0.0053(19) -0.0031(17)
C17 0.041(3) 0.072(3) 0.049(4) -0.005(3) 0.005(3) -0.028(3)
C18 0.022(2) 0.031(2) 0.045(3) 0.013(2) 0.002(2) -0.0006(16)
C20 0.033(2) 0.031(2) 0.037(3) 0.0010(19) 0.011(2) -0.0078(17)
C21 0.037(3) 0.026(2) 0.036(3) 0.0026(18) 0.006(2) 0.0009(17)
C22 0.030(2) 0.035(2) 0.038(3) 0.0047(19) 0.009(2) 0.0010(17)
C23 0.058(4) 0.112(5) 0.049(4) -0.013(3) 0.004(3) -0.041(3)
C25 0.026(2) 0.0232(19) 0.048(3) 0.0038(19) 0.012(2) -0.0049(16)
C26 0.063(4) 0.063(3) 0.033(3) 0.007(2) -0.003(3) 0.017(3)
C27 0.036(3) 0.033(2) 0.040(3) 0.0057(19) 0.015(2) 0.0045(18)
C29 0.033(2) 0.026(2) 0.050(3) 0.006(2) 0.013(2) 0.0022(17)
C30 0.038(3) 0.044(3) 0.046(3) 0.013(2) -0.004(2) 0.003(2)
C31 0.031(2) 0.033(2) 0.053(3) 0.000(2) 0.012(2) -0.0035(18)
C32 0.096(5) 0.082(4) 0.045(4) 0.003(3) -0.011(3) 0.031(4)
C34 0.035(3) 0.031(2) 0.040(3) 0.0048(19) 0.009(2) -0.0009(18)
C35 0.039(3) 0.061(3) 0.081(5) -0.017(3) 0.018(3) 0.003(2)
C36 0.035(3) 0.062(3) 0.071(4) 0.017(3) 0.000(3) -0.001(2)
C37 0.049(3) 0.043(3) 0.061(4) 0.002(2) 0.016(3) 0.012(2)
C38 0.057(4) 0.073(4) 0.088(5) -0.007(3) 0.038(4) 0.007(3)
C39 0.050(4) 0.070(4) 0.086(5) -0.008(3) 0.013(3) 0.020(3)
C41 0.215(10) 0.230(12) 0.229(12) 0.037(8) 0.031(7) 0.051(7)
C40 0.164(8) 0.149(9) 0.145(10) -0.014(7) 0.005(7) 0.005(6)
C45 0.136(8) 0.115(8) 0.111(8) -0.045(6) -0.012(6) -0.013(6)
C44 0.139(8) 0.098(7) 0.101(8) -0.021(6) -0.012(6) 0.007(6)
C43 0.167(9) 0.131(9) 0.130(10) -0.010(7) -0.015(7) 0.022(7)
C42 0.159(9) 0.123(8) 0.118(9) -0.006(7) -0.016(7) 0.016(6)
C46 0.144(7) 0.103(8) 0.102(8) -0.040(6) -0.011(6) -0.033(6)
C47 0.200(12) 0.194(12) 0.183(13) -0.020(8) -0.005(8) 0.037(9)

loop_
_atom_type_symbol
_atom_type_description
_atom_type_scat_dispersion_real
_atom_type_scat_dispersion_imag
_atom_type_scat_source
C C 0.0033 0.0016 'International Tables Vol C Tables 4.2.6.8 and 6.1.1.4'
H H 0.0000 0.0000 'International Tables Vol C Tables 4.2.6.8 and 6.1.1.4'
O O 0.0106 0.0060 'International Tables Vol C Tables 4.2.6.8 and 6.1.1.4'

loop_
_geom_angle_atom_site_label_1
_geom_angle_atom_site_label_2
_geom_angle_atom_site_label_3
_geom_angle
_geom_angle_site_symmetry_1
_geom_angle_site_symmetry_3
C2 O1 C3 117.8(3) . .
C10 O13 C17 118.2(3) . .
C15 O19 C26 116.7(3) . .
C18 O24 C30 118.5(3) . .
C22 O28 C35 117.2(4) . .
C27 O33 C37 118.4(3) . .
O1 C2 C4 114.7(4) . .
O1 C2 C5 124.6(4) . .
C4 C2 C5 120.7(4) . .
O1 C3 H3A 110.3 . .
O1 C3 H3B 110.3 . .
O1 C3 C6 107.1(4) . .
H3A C3 H3B 108.6 . .
C6 C3 H3A 110.3 . .
C6 C3 H3B 110.3 . .
C2 C4 C7 118.2(4) . .
C2 C4 C8 119.6(4) . .
C7 C4 C8 122.2(4) . .
C2 C5 H5 119.3 . .
C9 C5 C2 121.4(4) . .
C9 C5 H5 119.3 . .
C3 C6 H6A 109.5 . .
C3 C6 H6B 109.5 . .
C3 C6 H6C 109.5 . .
H6A C6 H6B 109.5 . .
H6A C6 H6C 109.5 . .
H6B C6 H6C 109.5 . .
C4 C7 H7 119.3 . .
C10 C7 C4 121.3(4) . .
C10 C7 H7 119.3 . .
C4 C8 H8A 109.3 . .
C4 C8 H8B 109.3 . .
C4 C8 C11 111.6(3) . .
H8A C8 H8B 108.0 . .
C11 C8 H8A 109.3 . .
C11 C8 H8B 109.3 . .
C5 C9 C10 118.6(4) . .
C5 C9 C12 123.2(4) . .
C10 C9 C12 118.2(4) . .
O13 C10 C7 124.7(4) . .
O13 C10 C9 115.6(4) . .
C7 C10 C9 119.8(4) . .
C14 C11 C8 119.3(4) . .
C14 C11 C15 118.1(4) . .
C15 C11 C8 122.5(4) . .
C9 C12 H12A 108.0 . .
C9 C12 H12B 108.0 . .
H12A C12 H12B 107.3 . .
C16 C12 C9 117.0(4) . .
C16 C12 H12A 108.0 . .
C16 C12 H12B 108.0 . .
C11 C14 H14 118.6 . .
C18 C14 C11 122.8(4) . .
C18 C14 H14 118.6 . .
O19 C15 C11 117.6(4) . .
O19 C15 C20 123.3(4) . .
C20 C15 C11 119.1(4) . .
C21 C16 C12 120.1(4) . .
C22 C16 C12 122.1(4) . .
C22 C16 C21 117.7(4) . .
O13 C17 H17A 110.5 . .
O13 C17 H17B 110.5 . .
O13 C17 C23 106.2(4) . .
H17A C17 H17B 108.7 . .
C23 C17 H17A 110.5 . .
C23 C17 H17B 110.5 . .
O24 C18 C25 117.8(4) . .
C14 C18 O24 122.6(4) . .
C14 C18 C25 119.5(4) . .
C15 C20 H20 118.9 . .
C15 C20 C25 122.2(4) . .
C25 C20 H20 118.9 . .
C16 C21 H21 119.4 . .
C27 C21 C16 121.2(4) . .
C27 C21 H21 119.4 . .
O28 C22 C29 122.1(4) . .
C16 C22 O28 116.4(3) . .
C16 C22 C29 121.4(4) . .
C17 C23 H23A 109.5 . .
C17 C23 H23B 109.5 . .
C17 C23 H23C 109.5 . .
H23A C23 H23B 109.5 . .
H23A C23 H23C 109.5 . .
H23B C23 H23C 109.5 . .
C18 C25 C20 118.3(4) . .
C18 C25 C31 120.6(4) . .
C20 C25 C31 121.1(4) . .
O19 C26 H26A 110.1 . .
O19 C26 H26B 110.1 . .
O19 C26 C32 107.8(4) . .
H26A C26 H26B 108.5 . .
C32 C26 H26A 110.1 . .
C32 C26 H26B 110.1 . .
O33 C27 C21 123.8(4) . .
O33 C27 C34 115.6(3) . .
C21 C27 C34 120.6(4) . .
C22 C29 H29 119.6 . .
C34 C29 C22 120.9(4) . .
C34 C29 H29 119.6 . .
O24 C30 H30A 109.5 . .
O24 C30 H30B 109.5 . .
O24 C30 C36 110.9(4) . .
H30A C30 H30B 108.0 . .
C36 C30 H30A 109.5 . .
C36 C30 H30B 109.5 . .
C25 C31 H31A 108.5 . .
C25 C31 H31B 108.5 . .
C25 C31 C34 115.1(3) . 2_666
H31A C31 H31B 107.5 . .
C34 C31 H31A 108.5 2_666 .
C34 C31 H31B 108.5 2_666 .
C26 C32 H32A 109.5 . .
C26 C32 H32B 109.5 . .
C26 C32 H32C 109.5 . .
H32A C32 H32B 109.5 . .
H32A C32 H32C 109.5 . .
H32B C32 H32C 109.5 . .
C27 C34 C31 119.7(4) . 2_666
C29 C34 C27 118.2(4) . .
C29 C34 C31 121.9(4) . 2_666
O28 C35 H35A 110.0 . .
O28 C35 H35B 110.0 . .
O28 C35 C38 108.6(4) . .
H35A C35 H35B 108.3 . .
C38 C35 H35A 110.0 . .
C38 C35 H35B 110.0 . .
C30 C36 H36A 109.5 . .
C30 C36 H36B 109.5 . .
C30 C36 H36C 109.5 . .
H36A C36 H36B 109.5 . .
H36A C36 H36C 109.5 . .
H36B C36 H36C 109.5 . .
O33 C37 H37A 110.2 . .
O33 C37 H37B 110.2 . .
O33 C37 C39 107.6(4) . .
H37A C37 H37B 108.5 . .
C39 C37 H37A 110.2 . .
C39 C37 H37B 110.2 . .
C35 C38 H38A 109.5 . .
C35 C38 H38B 109.5 . .
C35 C38 H38C 109.5 . .
H38A C38 H38B 109.5 . .
H38A C38 H38C 109.5 . .
H38B C38 H38C 109.5 . .
C37 C39 H39A 109.5 . .
C37 C39 H39B 109.5 . .
C37 C39 H39C 109.5 . .
H39A C39 H39B 109.5 . .
H39A C39 H39C 109.5 . .
H39B C39 H39C 109.5 . .
C40 C41 H41 120.0 . .
C40 C41 C42 120.0 . .
C42 C41 H41 120.0 . .
C41 C40 C45 120.0 . .
C41 C40 C46 120.5(7) . .
C45 C40 C46 119.4(7) . .
C40 C45 H45 120.0 . .
C44 C45 C40 120.0 . .
C44 C45 H45 120.0 . .
C45 C44 H44 120.0 . .
C45 C44 C43 120.0 . .
C43 C44 H44 120.0 . .
C44 C43 H43 120.0 . .
C42 C43 C44 120.0 . .
C42 C43 H43 120.0 . .
C41 C42 H42 120.0 . .
C43 C42 C41 120.0 . .
C43 C42 H42 120.0 . .
C40 C46 H46 124.2 . .
C47 C46 C40 111.6(14) . .
C47 C46 H46 124.2 . .
C46 C47 H47A 120.0 . .
C46 C47 H47B 120.0 . .
H47A C47 H47B 120.0 . .

loop_
_geom_bond_atom_site_label_1
_geom_bond_atom_site_label_2
_geom_bond_distance
_geom_bond_site_symmetry_2
O1 C2 1.373(5) .
O1 C3 1.422(5) .
O13 C10 1.381(5) .
O13 C17 1.416(5) .
O19 C15 1.374(5) .
O19 C26 1.450(6) .
O24 C18 1.380(5) .
O24 C30 1.436(6) .
O28 C22 1.390(5) .
O28 C35 1.406(6) .
O33 C27 1.378(5) .
O33 C37 1.416(5) .
C2 C4 1.379(6) .
C2 C5 1.393(6) .
C3 H3A 0.9700 .
C3 H3B 0.9700 .
C3 C6 1.500(7) .
C4 C7 1.396(6) .
C4 C8 1.511(6) .
C5 H5 0.9300 .
C5 C9 1.377(6) .
C6 H6A 0.9600 .
C6 H6B 0.9600 .
C6 H6C 0.9600 .
C7 H7 0.9300 .
C7 C10 1.394(6) .
C8 H8A 0.9700 .
C8 H8B 0.9700 .
C8 C11 1.521(5) .
C9 C10 1.399(6) .
C9 C12 1.519(6) .
C11 C14 1.383(6) .
C11 C15 1.396(6) .
C12 H12A 0.9700 .
C12 H12B 0.9700 .
C12 C16 1.512(5) .
C14 H14 0.9300 .
C14 C18 1.374(6) .
C15 C20 1.387(6) .
C16 C21 1.399(6) .
C16 C22 1.383(5) .
C17 H17A 0.9700 .
C17 H17B 0.9700 .
C17 C23 1.510(8) .
C18 C25 1.386(6) .
C20 H20 0.9300 .
C20 C25 1.389(6) .
C21 H21 0.9300 .
C21 C27 1.389(5) .
C22 C29 1.391(6) .
C23 H23A 0.9600 .
C23 H23B 0.9600 .
C23 H23C 0.9600 .
C25 C31 1.506(6) .
C26 H26A 0.9700 .
C26 H26B 0.9700 .
C26 C32 1.489(7) .
C27 C34 1.395(6) .
C29 H29 0.9300 .
C29 C34 1.389(6) .
C30 H30A 0.9700 .
C30 H30B 0.9700 .
C30 C36 1.494(7) .
C31 H31A 0.9700 .
C31 H31B 0.9700 .
C31 C34 1.529(5) 2_666
C32 H32A 0.9600 .
C32 H32B 0.9600 .
C32 H32C 0.9600 .
C34 C31 1.529(5) 2_666
C35 H35A 0.9700 .
C35 H35B 0.9700 .
C35 C38 1.493(7) .
C36 H36A 0.9600 .
C36 H36B 0.9600 .
C36 H36C 0.9600 .
C37 H37A 0.9700 .
C37 H37B 0.9700 .
C37 C39 1.508(7) .
C38 H38A 0.9600 .
C38 H38B 0.9600 .
C38 H38C 0.9600 .
C39 H39A 0.9600 .
C39 H39B 0.9600 .
C39 H39C 0.9600 .
C41 H41 0.9300 .
C41 C40 1.3900 .
C41 C42 1.3900 .
C40 C45 1.3900 .
C40 C46 1.558(16) .
C45 H45 0.9300 .
C45 C44 1.3900 .
C44 H44 0.9300 .
C44 C43 1.3900 .
C43 H43 0.9300 .
C43 C42 1.3900 .
C42 H42 0.9300 .
C46 H46 0.9300 .
C46 C47 1.445(16) .
C47 H47A 0.9300 .
C47 H47B 0.9300 .

loop_
_geom_torsion_atom_site_label_1
_geom_torsion_atom_site_label_2
_geom_torsion_atom_site_label_3
_geom_torsion_atom_site_label_4
_geom_torsion
_geom_torsion_site_symmetry_4
O1 C2 C4 C7 -179.4(3) .
O1 C2 C4 C8 -2.3(5) .
O1 C2 C5 C9 179.3(4) .
O19 C15 C20 C25 179.3(4) .
O24 C18 C25 C20 173.8(3) .
O24 C18 C25 C31 -5.8(5) .
O28 C22 C29 C34 175.8(4) .
O33 C27 C34 C29 -180.0(4) .
O33 C27 C34 C31 -4.6(7) 2_666
C2 O1 C3 C6 -177.0(4) .
C2 C4 C7 C10 -0.9(6) .
C2 C4 C8 C11 -67.5(5) .
C2 C5 C9 C10 1.1(6) .
C2 C5 C9 C12 179.9(4) .
C3 O1 C2 C4 176.0(4) .
C3 O1 C2 C5 -3.4(6) .
C4 C2 C5 C9 0.0(6) .
C4 C7 C10 O13 -177.5(4) .
C4 C7 C10 C9 1.9(6) .
C4 C8 C11 C14 -48.0(5) .
C4 C8 C11 C15 128.9(4) .
C5 C2 C4 C7 -0.1(6) .
C5 C2 C4 C8 177.0(3) .
C5 C9 C10 O13 177.5(3) .
C5 C9 C10 C7 -2.0(6) .
C5 C9 C12 C16 25.0(6) .
C7 C4 C8 C11 109.5(4) .
C8 C4 C7 C10 -177.9(4) .
C8 C11 C14 C18 176.6(4) .
C8 C11 C15 O19 3.3(5) .
C8 C11 C15 C20 -177.4(3) .
C9 C12 C16 C21 -127.0(5) .
C9 C12 C16 C22 56.9(6) .
C10 O13 C17 C23 174.7(4) .
C10 C9 C12 C16 -156.2(4) .
C11 C14 C18 O24 -173.9(3) .
C11 C14 C18 C25 1.8(6) .
C11 C15 C20 C25 0.1(6) .
C12 C9 C10 O13 -1.4(5) .
C12 C9 C10 C7 179.1(4) .
C12 C16 C21 C27 -175.5(4) .
C12 C16 C22 O28 0.1(6) .
C12 C16 C22 C29 175.9(4) .
C14 C11 C15 O19 -179.7(3) .
C14 C11 C15 C20 -0.5(5) .
C14 C18 C25 C20 -2.2(6) .
C14 C18 C25 C31 178.2(3) .
C15 O19 C26 C32 171.6(4) .
C15 C11 C14 C18 -0.5(6) .
C15 C20 C25 C18 1.3(6) .
C15 C20 C25 C31 -179.1(4) .
C16 C21 C27 O33 179.9(4) .
C16 C21 C27 C34 -1.3(7) .
C16 C22 C29 C34 0.3(7) .
C17 O13 C10 C7 6.6(6) .
C17 O13 C10 C9 -172.9(4) .
C18 O24 C30 C36 -75.1(5) .
C18 C25 C31 C34 85.3(5) 2_666
C20 C25 C31 C34 -94.3(5) 2_666
C21 C16 C22 O28 -176.1(4) .
C21 C16 C22 C29 -0.4(7) .
C21 C27 C34 C29 1.1(7) .
C21 C27 C34 C31 176.4(4) 2_666
C22 O28 C35 C38 165.4(5) .
C22 C16 C21 C27 0.9(7) .
C22 C29 C34 C27 -0.6(7) .
C22 C29 C34 C31 -175.8(4) 2_666
C26 O19 C15 C11 -168.6(4) .
C26 O19 C15 C20 12.2(6) .
C27 O33 C37 C39 179.6(4) .
C30 O24 C18 C14 -35.6(5) .
C30 O24 C18 C25 148.6(4) .
C35 O28 C22 C16 -149.1(5) .
C35 O28 C22 C29 35.2(6) .
C37 O33 C27 C21 3.0(7) .
C37 O33 C27 C34 -175.8(4) .
C41 C40 C45 C44 0.0 .
C41 C40 C46 C47 178.6(14) .
C40 C41 C42 C43 0.0 .
C40 C45 C44 C43 0.0 .
C45 C40 C46 C47 3(2) .
C45 C44 C43 C42 0.0 .
C44 C43 C42 C41 0.0 .
C42 C41 C40 C45 0.0 .
C42 C41 C40 C46 -175.3(15) .
C46 C40 C45 C44 175.4(15) .
